data_4133864
loop_
_publ_author_name
'Yin, Jingwei'
'Khalilov, Ali N.'
'Muthupandi, Pandi'
'Ladd, Ruby'
'Birman, Vladimir B.'

_publ_section_title
;
 Phenazine-1,6-dicarboxamides: redox-responsive molecular switches.
;
_journal_name_full 'Journal of the American Chemical Society'
_journal_paper_doi 10.1021/jacs.9b11160
_journal_year 2019
_chemical_formula_moiety 'C68 H64 N6 O12, 4(C H Cl3)'
_chemical_formula_sum 'C72 H68 Cl12 N6 O12'
_chemical_formula_weight 1634.72
_space_group_crystal_system triclinic
_space_group_IT_number 2
_space_group_name_Hall '-P 1'
_space_group_name_H-M_alt 'P -1'
_atom_sites_solution_hydrogens geom
_atom_sites_solution_primary dual
_atom_sites_solution_secondary difmap
_audit_creation_method SHELXL-2018/3
_cell_angle_alpha 102.300(3)
_cell_angle_beta 103.122(3)
_cell_angle_gamma 107.338(3)
_cell_formula_units_Z 1
_cell_length_a 9.3674(5)
_cell_length_b 14.1728(7)
_cell_length_c 15.4346(9)
_cell_measurement_reflns_used 9906
_cell_measurement_temperature 100(2)
_cell_measurement_theta_max 68.32
_cell_measurement_theta_min 3.08
_cell_volume 1816.05(18)
_computing_cell_refinement 'SAINT V8.34A (Bruker AXS Inc., 2013)'
_computing_data_collection 'Bruker APEX2'
_computing_data_reduction 'SAINT V8.34A (Bruker AXS Inc., 2013)'
_computing_molecular_graphics 'Bruker SHELXTL'
_computing_publication_material 'APEX3 v2018.7--RC8 (Bruker AXS, 2018)'
_computing_structure_refinement 'SHELXL-2018/3 (Sheldrick, 2018)'
_computing_structure_solution 'SHELXT-2014 (Sheldrick, 2008)'
_diffrn_ambient_temperature 100(2)
_diffrn_detector_area_resol_mean 7.41
_diffrn_measured_fraction_theta_full 0.979
_diffrn_measured_fraction_theta_max 0.977
_diffrn_measurement_device_type 'Bruker D8 VENTURE'
_diffrn_measurement_method '\w and \f scans'
_diffrn_radiation_type CuK\a
_diffrn_radiation_wavelength 1.54178
_diffrn_reflns_av_R_equivalents 0.0454
_diffrn_reflns_av_unetI/netI 0.0508
_diffrn_reflns_Laue_measured_fraction_full 0.979
_diffrn_reflns_Laue_measured_fraction_max 0.977
_diffrn_reflns_limit_h_max 11
_diffrn_reflns_limit_h_min -11
_diffrn_reflns_limit_k_max 17
_diffrn_reflns_limit_k_min -17
_diffrn_reflns_limit_l_max 18
_diffrn_reflns_limit_l_min -18
_diffrn_reflns_number 18610
_diffrn_reflns_point_group_measured_fraction_full 0.979
_diffrn_reflns_point_group_measured_fraction_max 0.977
_diffrn_reflns_theta_full 67.679
_diffrn_reflns_theta_max 68.314
_diffrn_reflns_theta_min 3.084
_diffrn_source 'microfocus sealed tube'
_exptl_absorpt_coefficient_mu 4.740
_exptl_absorpt_correction_T_max 0.5210
_exptl_absorpt_correction_T_min 0.3976
_exptl_absorpt_correction_type multi-scan
_exptl_absorpt_process_details 'SADABS V2016/2 (Bruker AXS Inc.)'
_exptl_crystal_colour orange
_exptl_crystal_density_diffrn 1.495
_exptl_crystal_density_method 'not measured'
_exptl_crystal_description plate
_exptl_crystal_F_000 842
_exptl_crystal_size_max 0.182
_exptl_crystal_size_mid 0.124
_exptl_crystal_size_min 0.093
_refine_diff_density_max 0.788
_refine_diff_density_min -0.494
_refine_diff_density_rms 0.133
_refine_ls_extinction_method none
_refine_ls_goodness_of_fit_ref 1.085
_refine_ls_hydrogen_treatment constr
_refine_ls_matrix_type full
_refine_ls_number_parameters 470
_refine_ls_number_reflns 6510
_refine_ls_number_restraints 1
_refine_ls_restrained_S_all 1.085
_refine_ls_R_factor_all 0.1103
_refine_ls_R_factor_gt 0.0904
_refine_ls_shift/su_max 0.000
_refine_ls_shift/su_mean 0.000
_refine_ls_structure_factor_coef Fsqd
_refine_ls_weighting_details 'w=1/[\s^2^(Fo^2^)+(0.0647P)^2^+14.0313P] where P=(Fo^2^+2Fc^2^)/3'
_refine_ls_weighting_scheme calc
_refine_ls_wR_factor_gt 0.2172
_refine_ls_wR_factor_ref 0.2348
_reflns_Friedel_coverage 0.000
_reflns_number_gt 5204
_reflns_number_total 6510
_reflns_threshold_expression 'I > 2\s(I)'
_cod_data_source_file ja9b11160_si_001.cif
_cod_data_source_block v7519
_cod_original_cell_volume 1816.04(17)
_cod_database_code 4133864
_shelx_shelxl_version_number 2018/3
_shelx_space_group_comment
; 
The symmetry employed for this shelxl refinement is uniquely defined 
by the following loop, which should always be used as a source of 
symmetry information in preference to the above space-group names. 
They are only intended as comments. 
;
_shelx_estimated_absorpt_t_min 0.479
_shelx_estimated_absorpt_t_max 0.667

loop_
_space_group_symop_operation_xyz
'x, y, z'
'-x, -y, -z'

loop_
_atom_site_label
_atom_site_type_symbol
_atom_site_fract_x
_atom_site_fract_y
_atom_site_fract_z
_atom_site_U_iso_or_equiv
_atom_site_adp_type
_atom_site_occupancy
_atom_site_site_symmetry_order
_atom_site_calc_flag
_atom_site_refinement_flags_posn
_atom_site_refinement_flags_adp
_atom_site_refinement_flags_occupancy
_atom_site_disorder_assembly
_atom_site_disorder_group
O1 O 0.1202(5) 0.3644(3) 0.5879(3) 0.0372(10) Uani 1 1 d . . . . .
O2 O 0.2619(5) 0.5308(3) 0.7378(3) 0.0325(9) Uani 1 1 d . . . . .
O3 O 0.5602(5) 0.5823(3) 0.8394(3) 0.0352(9) Uani 1 1 d . . . . .
O4 O 0.7090(5) 0.2761(3) 0.7113(3) 0.0424(11) Uani 1 1 d . . . . .
O5 O 0.5370(4) 0.1686(3) 0.3792(3) 0.0289(8) Uani 1 1 d . . . . .
O6 O 0.0936(5) 0.2336(3) 0.2074(3) 0.0367(9) Uani 1 1 d . . . . .
N1 N 0.5569(5) 0.2116(3) 0.5593(3) 0.0275(10) Uani 1 1 d . . . . .
H1 H 0.477676 0.215506 0.518735 0.033 Uiso 1 1 calc R U . . .
N2 N 0.3198(5) 0.2323(3) 0.2993(3) 0.0264(9) Uani 1 1 d . . . . .
H2 H 0.389735 0.262591 0.355147 0.032 Uiso 1 1 calc R U . . .
N3 N 0.5075(5) 0.5954(3) 0.5530(3) 0.0277(10) Uani 1 1 d . . . . .
C1 C 0.2719(6) 0.3817(4) 0.6352(4) 0.0295(12) Uani 1 1 d . . . . .
C2 C 0.3463(7) 0.4713(4) 0.7119(4) 0.0288(11) Uani 1 1 d . . . . .
C3 C 0.5015(7) 0.4951(4) 0.7671(4) 0.0294(11) Uani 1 1 d . . . . .
C4 C 0.5808(7) 0.4290(4) 0.7441(4) 0.0290(11) Uani 1 1 d . . . . .
H4 H 0.686159 0.444657 0.780418 0.035 Uiso 1 1 calc R U . . .
C5 C 0.5053(7) 0.3401(4) 0.6677(4) 0.0278(11) Uani 1 1 d . . . . .
C6 C 0.3516(6) 0.3161(4) 0.6130(4) 0.0279(11) Uani 1 1 d . . . . .
H6 H 0.301465 0.255360 0.560840 0.033 Uiso 1 1 calc R U . . .
C7 C 0.0381(7) 0.2722(5) 0.5138(5) 0.0411(15) Uani 1 1 d . . . . .
H7A H 0.091405 0.271428 0.465992 0.062 Uiso 1 1 calc R U . . .
H7B H -0.069604 0.268257 0.486578 0.062 Uiso 1 1 calc R U . . .
H7C H 0.035058 0.212701 0.536978 0.062 Uiso 1 1 calc R U . . .
C8 C 0.3004(8) 0.6255(5) 0.7138(4) 0.0374(13) Uani 1 1 d . . . . .
H8A H 0.263538 0.609911 0.645778 0.056 Uiso 1 1 calc R U . . .
H8B H 0.414754 0.662316 0.736957 0.056 Uiso 1 1 calc R U . . .
H8C H 0.249309 0.669196 0.742162 0.056 Uiso 1 1 calc R U . . .
C9 C 0.7153(8) 0.6088(5) 0.9019(4) 0.0399(14) Uani 1 1 d . . . . .
H9A H 0.791410 0.617417 0.867157 0.060 Uiso 1 1 calc R U . . .
H9B H 0.717257 0.553303 0.930167 0.060 Uiso 1 1 calc R U . . .
H9C H 0.742950 0.673741 0.951014 0.060 Uiso 1 1 calc R U . . .
C10 C 0.5996(7) 0.2738(4) 0.6493(4) 0.0310(12) Uani 1 1 d . . . . .
C11 C 0.6258(6) 0.1425(4) 0.5251(4) 0.0248(11) Uani 1 1 d . . . . .
C12 C 0.7046(6) 0.0963(4) 0.5803(4) 0.0278(11) Uani 1 1 d . . . . .
H12 H 0.717086 0.113139 0.645195 0.033 Uiso 1 1 calc R U . . .
C13 C 0.7654(6) 0.0252(4) 0.5403(4) 0.0289(12) Uani 1 1 d . . . . .
C14 C 0.7447(6) -0.0002(4) 0.4455(4) 0.0297(12) Uani 1 1 d . . . . .
H14 H 0.784648 -0.049508 0.418811 0.036 Uiso 1 1 calc R U . . .
C15 C 0.6667(6) 0.0446(4) 0.3879(4) 0.0271(11) Uani 1 1 d . . . . .
C16 C 0.6496(7) 0.0247(4) 0.2843(4) 0.0298(12) Uani 1 1 d . . . . .
C17 C 0.5021(7) 0.0409(4) 0.2350(4) 0.0294(12) Uani 1 1 d . . . . .
C18 C 0.4148(7) -0.0073(4) 0.1417(4) 0.0315(12) Uani 1 1 d . . . . .
H18 H 0.440950 -0.059530 0.106341 0.038 Uiso 1 1 calc R U . . .
C19 C 0.2904(7) 0.0179(4) 0.0978(4) 0.0315(12) Uani 1 1 d . . . . .
C20 C 0.2531(7) 0.0971(4) 0.1499(4) 0.0325(12) Uani 1 1 d . . . . .
H20 H 0.169869 0.116323 0.120882 0.039 Uiso 1 1 calc R U . . .
C21 C 0.3370(7) 0.1458(4) 0.2422(4) 0.0278(11) Uani 1 1 d . . . . .
C22 C 0.4589(6) 0.1164(4) 0.2853(4) 0.0272(11) Uani 1 1 d . . . . .
C23 C 0.6114(6) 0.1175(4) 0.4300(4) 0.0274(11) Uani 1 1 d . . . . .
C24 C 0.8489(7) -0.0241(5) 0.6011(4) 0.0334(12) Uani 1 1 d . . . . .
H24A H 0.852136 0.003367 0.665736 0.050 Uiso 1 1 calc R U . . .
H24B H 0.792669 -0.099342 0.579296 0.050 Uiso 1 1 calc R U . . .
H24C H 0.956566 -0.008414 0.598109 0.050 Uiso 1 1 calc R U . . .
C25 C 0.7945(7) 0.1060(5) 0.2738(4) 0.0352(13) Uani 1 1 d . . . . .
H25A H 0.798876 0.176097 0.301745 0.053 Uiso 1 1 calc R U . . .
H25B H 0.784276 0.095059 0.207417 0.053 Uiso 1 1 calc R U . . .
H25C H 0.891267 0.097795 0.305511 0.053 Uiso 1 1 calc R U . . .
C26 C 0.6451(8) -0.0846(5) 0.2393(4) 0.0386(14) Uani 1 1 d . . . . .
H26A H 0.738596 -0.094180 0.274003 0.058 Uiso 1 1 calc R U . . .
H26B H 0.643710 -0.092558 0.174392 0.058 Uiso 1 1 calc R U . . .
H26C H 0.550311 -0.136697 0.240789 0.058 Uiso 1 1 calc R U . . .
C27 C 0.2002(8) -0.0343(5) -0.0044(4) 0.0400(14) Uani 1 1 d . . . . .
H27A H 0.271142 -0.050877 -0.037815 0.060 Uiso 1 1 calc R U . . .
H27B H 0.156442 0.012407 -0.029912 0.060 Uiso 1 1 calc R U . . .
H27C H 0.114456 -0.098243 -0.011809 0.060 Uiso 1 1 calc R U . . .
C28 C 0.2078(7) 0.2731(4) 0.2772(4) 0.0276(11) Uani 1 1 d . . . . .
C29 C 0.2344(6) 0.3756(4) 0.3464(4) 0.0270(11) Uani 1 1 d . . . . .
C30 C 0.1153(7) 0.4123(4) 0.3277(4) 0.0312(12) Uani 1 1 d . . . . .
H30 H 0.024996 0.372185 0.275164 0.037 Uiso 1 1 calc R U . . .
C31 C 0.1204(7) 0.5078(4) 0.3835(4) 0.0309(12) Uani 1 1 d . . . . .
H31 H 0.034471 0.530256 0.368593 0.037 Uiso 1 1 calc R U . . .
C32 C 0.2499(6) 0.5666(4) 0.4584(4) 0.0274(11) Uani 1 1 d . . . . .
H32 H 0.253472 0.630075 0.496353 0.033 Uiso 1 1 calc R U . . .
C33 C 0.3799(6) 0.5341(4) 0.4806(4) 0.0255(11) Uani 1 1 d . . . . .
C34 C 0.6271(6) 0.5635(4) 0.5746(4) 0.0256(11) Uani 1 1 d . . . . .
C1S C 0.6571(7) 0.3240(5) 0.0455(4) 0.0358(13) Uani 1 1 d . . . . .
H1S H 0.658247 0.387210 0.089839 0.043 Uiso 1 1 calc R U . . .
C2S C 0.9765(8) 0.7018(5) 0.1765(5) 0.0434(15) Uani 1 1 d D . . . .
H2S H 1.033075 0.711360 0.242840 0.052 Uiso 1 1 calc R U . A 1
Cl1 Cl 0.84056(19) 0.30940(12) 0.08174(11) 0.0440(4) Uani 1 1 d . . . . .
Cl2 Cl 0.50618(19) 0.21349(11) 0.04562(11) 0.0434(4) Uani 1 1 d . . . . .
Cl3 Cl 0.6240(2) 0.33787(13) -0.06763(11) 0.0495(4) Uani 1 1 d . . . . .
Cl4 Cl 1.0785(2) 0.80553(13) 0.14376(13) 0.0502(4) Uani 1 1 d . . . . .
Cl5 Cl 0.9650(2) 0.58237(13) 0.10718(13) 0.0519(4) Uani 1 1 d . . . . .
Cl6 Cl 0.7835(2) 0.69980(16) 0.16889(16) 0.0544(6) Uani 0.934(4) 1 d D . P B 1
Cl6' Cl 0.846(3) 0.727(2) 0.237(2) 0.0544(6) Uani 0.066(4) 1 d D . P B 2

loop_
_atom_site_aniso_label
_atom_site_aniso_U_11
_atom_site_aniso_U_22
_atom_site_aniso_U_33
_atom_site_aniso_U_23
_atom_site_aniso_U_13
_atom_site_aniso_U_12
O1 0.026(2) 0.032(2) 0.049(2) 0.0011(18) 0.0059(18) 0.0161(17)
O2 0.032(2) 0.0230(18) 0.046(2) 0.0076(16) 0.0154(18) 0.0142(16)
O3 0.036(2) 0.029(2) 0.036(2) 0.0008(16) 0.0038(17) 0.0165(17)
O4 0.051(3) 0.042(2) 0.036(2) 0.0019(18) 0.003(2) 0.033(2)
O5 0.033(2) 0.0220(18) 0.033(2) 0.0058(15) 0.0056(16) 0.0156(16)
O6 0.030(2) 0.033(2) 0.039(2) 0.0018(17) -0.0004(18) 0.0165(17)
N1 0.027(2) 0.025(2) 0.032(2) 0.0085(18) 0.0067(19) 0.0140(19)
N2 0.033(2) 0.022(2) 0.027(2) 0.0044(17) 0.0067(18) 0.0186(19)
N3 0.030(2) 0.023(2) 0.035(2) 0.0098(18) 0.012(2) 0.0146(19)
C1 0.025(3) 0.027(3) 0.040(3) 0.010(2) 0.013(2) 0.012(2)
C2 0.031(3) 0.025(3) 0.037(3) 0.010(2) 0.013(2) 0.017(2)
C3 0.031(3) 0.025(3) 0.036(3) 0.010(2) 0.014(2) 0.014(2)
C4 0.030(3) 0.031(3) 0.033(3) 0.013(2) 0.010(2) 0.017(2)
C5 0.034(3) 0.026(3) 0.030(3) 0.011(2) 0.011(2) 0.017(2)
C6 0.031(3) 0.024(3) 0.032(3) 0.010(2) 0.011(2) 0.013(2)
C7 0.028(3) 0.036(3) 0.052(4) 0.003(3) 0.007(3) 0.014(3)
C8 0.044(3) 0.032(3) 0.048(3) 0.016(3) 0.019(3) 0.024(3)
C9 0.044(4) 0.031(3) 0.039(3) 0.005(2) 0.001(3) 0.019(3)
C10 0.037(3) 0.027(3) 0.035(3) 0.012(2) 0.011(2) 0.019(2)
C11 0.025(3) 0.015(2) 0.036(3) 0.009(2) 0.007(2) 0.010(2)
C12 0.027(3) 0.021(2) 0.038(3) 0.011(2) 0.011(2) 0.011(2)
C13 0.029(3) 0.021(2) 0.045(3) 0.016(2) 0.015(2) 0.013(2)
C14 0.027(3) 0.019(2) 0.046(3) 0.008(2) 0.014(2) 0.011(2)
C15 0.026(3) 0.017(2) 0.041(3) 0.008(2) 0.011(2) 0.012(2)
C16 0.031(3) 0.024(3) 0.040(3) 0.008(2) 0.014(2) 0.017(2)
C17 0.032(3) 0.021(3) 0.042(3) 0.011(2) 0.016(2) 0.014(2)
C18 0.038(3) 0.023(3) 0.038(3) 0.006(2) 0.016(2) 0.016(2)
C19 0.033(3) 0.022(3) 0.038(3) 0.006(2) 0.011(2) 0.012(2)
C20 0.034(3) 0.029(3) 0.038(3) 0.011(2) 0.007(2) 0.018(2)
C21 0.034(3) 0.023(3) 0.033(3) 0.009(2) 0.013(2) 0.016(2)
C22 0.031(3) 0.023(3) 0.032(3) 0.010(2) 0.013(2) 0.014(2)
C23 0.027(3) 0.016(2) 0.039(3) 0.005(2) 0.009(2) 0.011(2)
C24 0.037(3) 0.033(3) 0.043(3) 0.017(2) 0.017(3) 0.023(3)
C25 0.033(3) 0.036(3) 0.039(3) 0.013(2) 0.009(2) 0.016(3)
C26 0.050(4) 0.028(3) 0.040(3) 0.004(2) 0.011(3) 0.025(3)
C27 0.047(4) 0.031(3) 0.039(3) 0.004(2) 0.007(3) 0.020(3)
C28 0.031(3) 0.022(3) 0.034(3) 0.009(2) 0.013(2) 0.013(2)
C29 0.027(3) 0.024(3) 0.034(3) 0.010(2) 0.012(2) 0.013(2)
C30 0.027(3) 0.027(3) 0.039(3) 0.009(2) 0.006(2) 0.013(2)
C31 0.029(3) 0.028(3) 0.038(3) 0.008(2) 0.011(2) 0.014(2)
C32 0.031(3) 0.025(3) 0.032(3) 0.009(2) 0.014(2) 0.017(2)
C33 0.034(3) 0.020(2) 0.031(3) 0.011(2) 0.015(2) 0.015(2)
C34 0.028(3) 0.022(2) 0.036(3) 0.012(2) 0.016(2) 0.016(2)
C1S 0.038(3) 0.030(3) 0.039(3) 0.012(2) 0.013(3) 0.011(3)
C2S 0.044(4) 0.041(3) 0.047(4) 0.015(3) 0.009(3) 0.020(3)
Cl1 0.0416(8) 0.0428(8) 0.0499(9) 0.0103(7) 0.0132(7) 0.0217(7)
Cl2 0.0461(9) 0.0300(7) 0.0544(9) 0.0099(6) 0.0224(7) 0.0114(6)
Cl3 0.0512(10) 0.0439(9) 0.0455(9) 0.0177(7) 0.0067(7) 0.0097(7)
Cl4 0.0510(10) 0.0415(9) 0.0624(10) 0.0221(7) 0.0210(8) 0.0158(7)
Cl5 0.0470(9) 0.0381(8) 0.0627(11) 0.0071(7) 0.0095(8) 0.0158(7)
Cl6 0.0478(11) 0.0650(12) 0.0748(15) 0.0385(11) 0.0315(10) 0.0327(9)
Cl6' 0.0478(11) 0.0650(12) 0.0748(15) 0.0385(11) 0.0315(10) 0.0327(9)

loop_
_atom_type_symbol
_atom_type_description
_atom_type_scat_dispersion_real
_atom_type_scat_dispersion_imag
_atom_type_scat_source
C C 0.0181 0.0091 'International Tables Vol C Tables 4.2.6.8 and 6.1.1.4'
H H 0.0000 0.0000 'International Tables Vol C Tables 4.2.6.8 and 6.1.1.4'
N N 0.0311 0.0180 'International Tables Vol C Tables 4.2.6.8 and 6.1.1.4'
O O 0.0492 0.0322 'International Tables Vol C Tables 4.2.6.8 and 6.1.1.4'
Cl Cl 0.3639 0.7018 'International Tables Vol C Tables 4.2.6.8 and 6.1.1.4'

loop_
_geom_angle_atom_site_label_1
_geom_angle_atom_site_label_2
_geom_angle_atom_site_label_3
_geom_angle
_geom_angle_site_symmetry_1
_geom_angle_site_symmetry_3
C1 O1 C7 117.4(4) . .
C2 O2 C8 113.2(4) . .
C3 O3 C9 118.2(4) . .
C23 O5 C22 116.5(4) . .
C10 N1 C11 127.0(5) . .
C10 N1 H1 116.5 . .
C11 N1 H1 116.5 . .
C28 N2 C21 127.2(5) . .
C28 N2 H2 116.4 . .
C21 N2 H2 116.4 . .
C34 N3 C33 118.9(5) . .
O1 C1 C6 124.4(5) . .
O1 C1 C2 115.5(5) . .
C6 C1 C2 120.1(5) . .
O2 C2 C1 119.5(5) . .
O2 C2 C3 120.1(5) . .
C1 C2 C3 120.2(5) . .
O3 C3 C4 125.7(5) . .
O3 C3 C2 115.0(5) . .
C4 C3 C2 119.3(5) . .
C5 C4 C3 119.8(5) . .
C5 C4 H4 120.1 . .
C3 C4 H4 120.1 . .
C4 C5 C6 121.1(5) . .
C4 C5 C10 115.8(5) . .
C6 C5 C10 123.1(5) . .
C1 C6 C5 119.5(5) . .
C1 C6 H6 120.2 . .
C5 C6 H6 120.2 . .
O1 C7 H7A 109.5 . .
O1 C7 H7B 109.5 . .
H7A C7 H7B 109.5 . .
O1 C7 H7C 109.5 . .
H7A C7 H7C 109.5 . .
H7B C7 H7C 109.5 . .
O2 C8 H8A 109.5 . .
O2 C8 H8B 109.5 . .
H8A C8 H8B 109.5 . .
O2 C8 H8C 109.5 . .
H8A C8 H8C 109.5 . .
H8B C8 H8C 109.5 . .
O3 C9 H9A 109.5 . .
O3 C9 H9B 109.5 . .
H9A C9 H9B 109.5 . .
O3 C9 H9C 109.5 . .
H9A C9 H9C 109.5 . .
H9B C9 H9C 109.5 . .
O4 C10 N1 122.4(5) . .
O4 C10 C5 121.3(5) . .
N1 C10 C5 116.4(5) . .
C12 C11 C23 118.7(5) . .
C12 C11 N1 123.4(5) . .
C23 C11 N1 117.8(4) . .
C11 C12 C13 120.1(5) . .
C11 C12 H12 120.0 . .
C13 C12 H12 120.0 . .
C14 C13 C12 119.7(5) . .
C14 C13 C24 121.2(5) . .
C12 C13 C24 119.1(5) . .
C13 C14 C15 121.9(5) . .
C13 C14 H14 119.0 . .
C15 C14 H14 119.0 . .
C23 C15 C14 117.2(5) . .
C23 C15 C16 118.5(5) . .
C14 C15 C16 124.1(5) . .
C17 C16 C15 109.3(4) . .
C17 C16 C26 111.1(5) . .
C15 C16 C26 111.6(5) . .
C17 C16 C25 107.8(4) . .
C15 C16 C25 108.5(5) . .
C26 C16 C25 108.4(5) . .
C18 C17 C22 117.2(5) . .
C18 C17 C16 124.9(5) . .
C22 C17 C16 117.7(5) . .
C17 C18 C19 122.6(5) . .
C17 C18 H18 118.7 . .
C19 C18 H18 118.7 . .
C18 C19 C20 118.8(5) . .
C18 C19 C27 121.2(5) . .
C20 C19 C27 119.9(5) . .
C21 C20 C19 119.9(5) . .
C21 C20 H20 120.1 . .
C19 C20 H20 120.1 . .
C20 C21 C22 119.9(5) . .
C20 C21 N2 124.9(5) . .
C22 C21 N2 115.0(5) . .
O5 C22 C17 122.0(5) . .
O5 C22 C21 116.4(4) . .
C17 C22 C21 121.6(5) . .
O5 C23 C15 121.5(5) . .
O5 C23 C11 116.2(4) . .
C15 C23 C11 122.3(5) . .
C13 C24 H24A 109.5 . .
C13 C24 H24B 109.5 . .
H24A C24 H24B 109.5 . .
C13 C24 H24C 109.5 . .
H24A C24 H24C 109.5 . .
H24B C24 H24C 109.5 . .
C16 C25 H25A 109.5 . .
C16 C25 H25B 109.5 . .
H25A C25 H25B 109.5 . .
C16 C25 H25C 109.5 . .
H25A C25 H25C 109.5 . .
H25B C25 H25C 109.5 . .
C16 C26 H26A 109.5 . .
C16 C26 H26B 109.5 . .
H26A C26 H26B 109.5 . .
C16 C26 H26C 109.5 . .
H26A C26 H26C 109.5 . .
H26B C26 H26C 109.5 . .
C19 C27 H27A 109.5 . .
C19 C27 H27B 109.5 . .
H27A C27 H27B 109.5 . .
C19 C27 H27C 109.5 . .
H27A C27 H27C 109.5 . .
H27B C27 H27C 109.5 . .
O6 C28 N2 124.3(5) . .
O6 C28 C29 120.6(5) . .
N2 C28 C29 115.1(5) . .
C30 C29 C34 119.0(5) . 2_666
C30 C29 C28 114.8(5) . .
C34 C29 C28 126.2(5) 2_666 .
C29 C30 C31 122.9(5) . .
C29 C30 H30 118.5 . .
C31 C30 H30 118.5 . .
C32 C31 C30 119.2(5) . .
C32 C31 H31 120.4 . .
C30 C31 H31 120.4 . .
C31 C32 C33 120.8(5) . .
C31 C32 H32 119.6 . .
C33 C32 H32 119.6 . .
N3 C33 C32 119.2(5) . .
N3 C33 C34 121.0(5) . 2_666
C32 C33 C34 119.8(5) . 2_666
N3 C34 C33 120.1(5) . 2_666
N3 C34 C29 121.6(5) . 2_666
C33 C34 C29 118.3(5) 2_666 2_666
Cl3 C1S Cl2 110.2(3) . .
Cl3 C1S Cl1 109.6(3) . .
Cl2 C1S Cl1 109.0(3) . .
Cl3 C1S H1S 109.3 . .
Cl2 C1S H1S 109.3 . .
Cl1 C1S H1S 109.3 . .
Cl4 C2S Cl5 112.1(4) . .
Cl4 C2S Cl6' 114.8(10) . .
Cl5 C2S Cl6' 128.3(11) . .
Cl4 C2S Cl6 110.0(4) . .
Cl5 C2S Cl6 109.4(4) . .
Cl4 C2S H2S 108.4 . .
Cl5 C2S H2S 108.4 . .
Cl6 C2S H2S 108.4 . .

loop_
_geom_bond_atom_site_label_1
_geom_bond_atom_site_label_2
_geom_bond_distance
_geom_bond_site_symmetry_2
O1 C1 1.363(7) .
O1 C7 1.404(7) .
O2 C2 1.376(6) .
O2 C8 1.434(7) .
O3 C3 1.343(7) .
O3 C9 1.438(7) .
O4 C10 1.221(7) .
O5 C23 1.385(6) .
O5 C22 1.387(6) .
O6 C28 1.217(7) .
N1 C10 1.371(7) .
N1 C11 1.403(7) .
N1 H1 0.8800 .
N2 C28 1.354(7) .
N2 C21 1.423(6) .
N2 H2 0.8800 .
N3 C34 1.330(7) .
N3 C33 1.339(7) .
C1 C6 1.390(8) .
C1 C2 1.399(8) .
C2 C3 1.407(8) .
C3 C4 1.396(8) .
C4 C5 1.390(8) .
C4 H4 0.9500 .
C5 C6 1.391(8) .
C5 C10 1.497(7) .
C6 H6 0.9500 .
C7 H7A 0.9800 .
C7 H7B 0.9800 .
C7 H7C 0.9800 .
C8 H8A 0.9800 .
C8 H8B 0.9800 .
C8 H8C 0.9800 .
C9 H9A 0.9800 .
C9 H9B 0.9800 .
C9 H9C 0.9800 .
C11 C12 1.392(7) .
C11 C23 1.399(8) .
C12 C13 1.399(7) .
C12 H12 0.9500 .
C13 C14 1.383(8) .
C13 C24 1.501(7) .
C14 C15 1.396(8) .
C14 H14 0.9500 .
C15 C23 1.395(7) .
C15 C16 1.526(8) .
C16 C17 1.525(8) .
C16 C26 1.541(7) .
C16 C25 1.563(8) .
C17 C18 1.387(8) .
C17 C22 1.399(7) .
C18 C19 1.392(8) .
C18 H18 0.9500 .
C19 C20 1.416(8) .
C19 C27 1.507(8) .
C20 C21 1.369(8) .
C20 H20 0.9500 .
C21 C22 1.406(8) .
C24 H24A 0.9800 .
C24 H24B 0.9800 .
C24 H24C 0.9800 .
C25 H25A 0.9800 .
C25 H25B 0.9800 .
C25 H25C 0.9800 .
C26 H26A 0.9800 .
C26 H26B 0.9800 .
C26 H26C 0.9800 .
C27 H27A 0.9800 .
C27 H27B 0.9800 .
C27 H27C 0.9800 .
C28 C29 1.523(7) .
C29 C30 1.364(8) .
C29 C34 1.442(8) 2_666
C30 C31 1.422(8) .
C30 H30 0.9500 .
C31 C32 1.361(8) .
C31 H31 0.9500 .
C32 C33 1.423(7) .
C32 H32 0.9500 .
C33 C34 1.436(7) 2_666
C1S Cl3 1.766(6) .
C1S Cl2 1.771(6) .
C1S Cl1 1.771(6) .
C1S H1S 1.0000 .
C2S Cl4 1.740(7) .
C2S Cl5 1.758(7) .
C2S Cl6' 1.769(12) .
C2S Cl6 1.775(7) .
C2S H2S 1.0000 .

loop_
_geom_hbond_atom_site_label_D
_geom_hbond_atom_site_label_H
_geom_hbond_atom_site_label_A
_geom_hbond_distance_DH
_geom_hbond_distance_HA
_geom_hbond_distance_DA
_geom_hbond_angle_DHA
_geom_hbond_site_symmetry_A
_geom_hbond_publ_flag
N2 H2 N3 0.88 2.00 2.716(6) 137.8 2_666 yes
C8 H8B O3 0.98 2.52 3.051(7) 113.9 . yes
C12 H12 O4 0.95 2.35 2.878(7) 114.8 . yes
C20 H20 O6 0.95 2.29 2.890(7) 120.4 . yes
C1S H1S O2 1.00 2.50 3.315(7) 138.3 2_666 yes
C2S H2S^a O4 1.00 2.30 2.946(8) 121.4 2_766 yes

loop_
_geom_torsion_atom_site_label_1
_geom_torsion_atom_site_label_2
_geom_torsion_atom_site_label_3
_geom_torsion_atom_site_label_4
_geom_torsion
_geom_torsion_site_symmetry_1
_geom_torsion_site_symmetry_4
C7 O1 C1 C6 2.3(8) . .
C7 O1 C1 C2 -176.4(5) . .
C8 O2 C2 C1 -105.8(6) . .
C8 O2 C2 C3 80.0(6) . .
O1 C1 C2 O2 4.2(8) . .
C6 C1 C2 O2 -174.5(5) . .
O1 C1 C2 C3 178.3(5) . .
C6 C1 C2 C3 -0.4(8) . .
C9 O3 C3 C4 -3.2(8) . .
C9 O3 C3 C2 176.8(5) . .
O2 C2 C3 O3 -5.2(8) . .
C1 C2 C3 O3 -179.3(5) . .
O2 C2 C3 C4 174.7(5) . .
C1 C2 C3 C4 0.7(8) . .
O3 C3 C4 C5 179.2(5) . .
C2 C3 C4 C5 -0.7(8) . .
C3 C4 C5 C6 0.6(8) . .
C3 C4 C5 C10 -179.5(5) . .
O1 C1 C6 C5 -178.3(5) . .
C2 C1 C6 C5 0.3(8) . .
C4 C5 C6 C1 -0.4(8) . .
C10 C5 C6 C1 179.7(5) . .
C11 N1 C10 O4 1.0(9) . .
C11 N1 C10 C5 -179.4(5) . .
C4 C5 C10 O4 24.0(8) . .
C6 C5 C10 O4 -156.1(6) . .
C4 C5 C10 N1 -155.6(5) . .
C6 C5 C10 N1 24.4(8) . .
C10 N1 C11 C12 26.0(8) . .
C10 N1 C11 C23 -155.2(5) . .
C23 C11 C12 C13 -1.1(8) . .
N1 C11 C12 C13 177.7(5) . .
C11 C12 C13 C14 -1.0(8) . .
C11 C12 C13 C24 -179.6(5) . .
C12 C13 C14 C15 1.2(8) . .
C24 C13 C14 C15 179.8(5) . .
C13 C14 C15 C23 0.7(8) . .
C13 C14 C15 C16 176.0(5) . .
C23 C15 C16 C17 -31.3(7) . .
C14 C15 C16 C17 153.4(5) . .
C23 C15 C16 C26 -154.7(5) . .
C14 C15 C16 C26 30.0(7) . .
C23 C15 C16 C25 86.0(6) . .
C14 C15 C16 C25 -89.3(6) . .
C15 C16 C17 C18 -152.9(5) . .
C26 C16 C17 C18 -29.2(8) . .
C25 C16 C17 C18 89.4(6) . .
C15 C16 C17 C22 33.0(6) . .
C26 C16 C17 C22 156.6(5) . .
C25 C16 C17 C22 -84.8(6) . .
C22 C17 C18 C19 0.9(8) . .
C16 C17 C18 C19 -173.3(5) . .
C17 C18 C19 C20 1.1(9) . .
C17 C18 C19 C27 178.6(6) . .
C18 C19 C20 C21 -1.2(9) . .
C27 C19 C20 C21 -178.7(6) . .
C19 C20 C21 C22 -0.7(9) . .
C19 C20 C21 N2 174.1(5) . .
C28 N2 C21 C20 8.6(9) . .
C28 N2 C21 C22 -176.3(5) . .
C23 O5 C22 C17 -25.8(7) . .
C23 O5 C22 C21 156.3(5) . .
C18 C17 C22 O5 179.3(5) . .
C16 C17 C22 O5 -6.1(8) . .
C18 C17 C22 C21 -2.9(8) . .
C16 C17 C22 C21 171.8(5) . .
C20 C21 C22 O5 -179.2(5) . .
N2 C21 C22 O5 5.5(7) . .
C20 C21 C22 C17 2.8(8) . .
N2 C21 C22 C17 -172.5(5) . .
C22 O5 C23 C15 27.7(7) . .
C22 O5 C23 C11 -151.6(5) . .
C14 C15 C23 O5 178.0(5) . .
C16 C15 C23 O5 2.4(8) . .
C14 C15 C23 C11 -2.8(8) . .
C16 C15 C23 C11 -178.4(5) . .
C12 C11 C23 O5 -177.7(5) . .
N1 C11 C23 O5 3.5(7) . .
C12 C11 C23 C15 3.0(8) . .
N1 C11 C23 C15 -175.8(5) . .
C21 N2 C28 O6 8.4(9) . .
C21 N2 C28 C29 -170.8(5) . .
O6 C28 C29 C30 5.7(8) . .
N2 C28 C29 C30 -175.1(5) . .
O6 C28 C29 C34 -172.2(5) . 2_666
N2 C28 C29 C34 7.0(8) . 2_666
C34 C29 C30 C31 -0.7(8) 2_666 .
C28 C29 C30 C31 -178.7(5) . .
C29 C30 C31 C32 0.7(9) . .
C30 C31 C32 C33 0.7(8) . .
C34 N3 C33 C32 178.5(5) . .
C34 N3 C33 C34 -1.4(8) . 2_666
C31 C32 C33 N3 177.9(5) . .
C31 C32 C33 C34 -2.2(8) . 2_666
C33 N3 C34 C33 1.4(8) . 2_666
C33 N3 C34 C29 -177.9(5) . 2_666
